data_7110922
loop_
_publ_author_name
'Dautel, Olivier J.'
'Larsen, Jan'
'Fourmigu\'e, Marc'

_publ_section_title
;
 Electrophilic halogenation of thioethers: 5-chloro- and
 5,6-dichloro-5,6-dihydro-1,3-dithiolo[4,5-b][1,4]dithiine-2-one and an
 efficient synthesis of vinylenedithiotetrathiafulvalene (VDT-TTF)
;
_journal_issue 13
_journal_name_full 'Chemical Communications'
_journal_page_first 1117
_journal_paper_doi 10.1039/b001996h
_journal_year 2000
_chemical_formula_sum 'C5 H2 Cl2 O S4'
_chemical_formula_weight 277.21
_chemical_melting_point 157
_chemical_name_common dichloroethylendithiolone
_chemical_name_systematic
; 
5,6-Dichloro-5,6-dihydro-[1,3]dithiolo[4,5-b][1,4]dithiin-2one 
;
_space_group_IT_number 59
_symmetry_cell_setting orthorhombic
_symmetry_space_group_name_Hall '-P 2ab 2a'
_symmetry_space_group_name_H-M 'P m m n :2'
_atom_sites_solution_hydrogens geom
_atom_sites_solution_primary direct
_atom_sites_solution_secondary difmap
_audit_creation_method SHELXL-97
_cell_angle_alpha 90.00
_cell_angle_beta 90.00
_cell_angle_gamma 90.00
_cell_formula_units_Z 2
_cell_length_a 7.0595(21)
_cell_length_b 7.4252(20)
_cell_length_c 9.3827(22)
_cell_measurement_reflns_used 1365
_cell_measurement_temperature 293(2)
_cell_measurement_theta_max 25.7
_cell_measurement_theta_min 2.75
_cell_volume 491.8(2)
_computing_cell_refinement 'SELECT, CELL [STOE-IPDS]'
_computing_data_collection 'EXPOSE [STOE-IPDS]'
_computing_data_reduction 'INTEGRATE [STOE-IPDS]'
_computing_structure_refinement 'SHELXL-97 (Sheldrick, 1997)'
_computing_structure_solution 'SHELXS-97 (Sheldrick, 1990)'
_diffrn_ambient_temperature 293(2)
_diffrn_detector_area_resol_mean 6.66
_diffrn_measured_fraction_theta_full 0.979
_diffrn_measured_fraction_theta_max 0.979
_diffrn_measurement_device_type STOE-IPDS
_diffrn_measurement_method 'Oscillation, Phi incr.= 2.5'
_diffrn_radiation_monochromator graphite
_diffrn_radiation_source 'fine-focus sealed tube'
_diffrn_radiation_type MoK\a
_diffrn_radiation_wavelength 0.71073
_diffrn_reflns_av_R_equivalents 0.0337
_diffrn_reflns_av_sigmaI/netI 0.0451
_diffrn_reflns_limit_h_max 8
_diffrn_reflns_limit_h_min 0
_diffrn_reflns_limit_k_max 9
_diffrn_reflns_limit_k_min 0
_diffrn_reflns_limit_l_max 11
_diffrn_reflns_limit_l_min 0
_diffrn_reflns_number 2833
_diffrn_reflns_theta_full 26.04
_diffrn_reflns_theta_max 26.04
_diffrn_reflns_theta_min 3.50
_exptl_absorpt_coefficient_mu 1.456
_exptl_absorpt_correction_T_max 0.9702
_exptl_absorpt_correction_T_min 0.7715
_exptl_absorpt_correction_type numerical
_exptl_absorpt_process_details 'FACEIT, STOE-IPDS'
_exptl_crystal_colour white
_exptl_crystal_density_diffrn 1.875
_exptl_crystal_density_meas ?
_exptl_crystal_density_method 'not measured'
_exptl_crystal_description platelet
_exptl_crystal_F_000 276
_exptl_crystal_size_max 0.308
_exptl_crystal_size_mid 0.231
_exptl_crystal_size_min 0.0192
_refine_diff_density_max 0.433
_refine_diff_density_min -0.228
_refine_diff_density_rms 0.060
_refine_ls_extinction_method none
_refine_ls_goodness_of_fit_ref 0.816
_refine_ls_hydrogen_treatment mixed
_refine_ls_matrix_type full
_refine_ls_number_parameters 42
_refine_ls_number_reflns 558
_refine_ls_number_restraints 0
_refine_ls_restrained_S_all 0.816
_refine_ls_R_factor_all 0.0687
_refine_ls_R_factor_gt 0.0357
_refine_ls_shift/su_max 0.000
_refine_ls_shift/su_mean 0.000
_refine_ls_structure_factor_coef Fsqd
_refine_ls_weighting_details 'calc w=1/[\s^2^(Fo^2^)+(0.0590P)^2^+0.0000P] where P=(Fo^2^+2Fc^2^)/3'
_refine_ls_weighting_scheme calc
_refine_ls_wR_factor_gt 0.0871
_refine_ls_wR_factor_ref 0.0970
_reflns_number_gt 323
_reflns_number_total 558
_reflns_threshold_expression >2sigma(I)
_cod_data_source_file b001996hsup1.cif
_cod_data_source_block dop176me
_cod_depositor_comments
;
The following automatic conversions were performed:

'_exptl_crystal_density_meas' value 'not measured' was changed to '?'
- the value is perceived as not measured.

Automatic conversion script
Id: cif_fix_values 3008 2015-01-20 13:52:24Z robertas 
;
_cod_original_cell_volume 491.8(4)
_cod_original_sg_symbol_H-M Pmmn
_cod_database_code 7110922

loop_
_symmetry_equiv_pos_as_xyz
'x, y, z'
'-x+1/2, -y+1/2, z'
'-x, y+1/2, -z'
'x+1/2, -y, -z'
'-x, -y, -z'
'x-1/2, y-1/2, -z'
'x, -y-1/2, z'
'-x-1/2, y, z'

loop_
_atom_site_label
_atom_site_type_symbol
_atom_site_fract_x
_atom_site_fract_y
_atom_site_fract_z
_atom_site_U_iso_or_equiv
_atom_site_adp_type
_atom_site_occupancy
_atom_site_symmetry_multiplicity
_atom_site_calc_flag
_atom_site_refinement_flags
S2 S -0.00186(17) 0.7500 0.74113(13) 0.0740(5) Uani 1 2 d S
Cl1 Cl -0.2500 0.46274(17) 0.89371(16) 0.0927(6) Uani 1 2 d S
S1 S -0.0425(2) 0.7500 0.43087(14) 0.0873(6) Uani 1 2 d S
C2 C -0.1559(6) 0.7500 0.5963(4) 0.0542(11) Uani 1 2 d S
01 O -0.2500 0.7500 0.1988(5) 0.118(2) Uani 1 4 d S
C1 C -0.2500 0.7500 0.3266(7) 0.080(2) Uani 1 4 d S
C3 C -0.1594(8) 0.6951(6) 0.8844(5) 0.0486(15) Uani 0.50 1 d P

loop_
_atom_site_aniso_label
_atom_site_aniso_U_11
_atom_site_aniso_U_22
_atom_site_aniso_U_33
_atom_site_aniso_U_23
_atom_site_aniso_U_13
_atom_site_aniso_U_12
S2 0.0469(6) 0.1244(12) 0.0506(7) 0.000 -0.0003(6) 0.000
Cl1 0.1445(14) 0.0451(6) 0.0884(11) 0.0031(7) 0.000 0.000
S1 0.0979(11) 0.1222(12) 0.0417(7) 0.000 0.0244(7) 0.000
C2 0.064(3) 0.065(2) 0.033(2) 0.000 0.0072(19) 0.000
01 0.191(6) 0.135(5) 0.027(3) 0.000 0.000 0.000
C1 0.138(7) 0.075(5) 0.028(4) 0.000 0.000 0.000
C3 0.067(3) 0.044(3) 0.035(3) 0.004(2) -0.003(2) 0.004(3)

loop_
_atom_type_symbol
_atom_type_description
_atom_type_scat_dispersion_real
_atom_type_scat_dispersion_imag
_atom_type_scat_source
C C 0.0033 0.0016 'International Tables Vol C Tables 4.2.6.8 and 6.1.1.4'
H H 0.0000 0.0000 'International Tables Vol C Tables 4.2.6.8 and 6.1.1.4'
O O 0.0106 0.0060 'International Tables Vol C Tables 4.2.6.8 and 6.1.1.4'
S S 0.1246 0.1234 'International Tables Vol C Tables 4.2.6.8 and 6.1.1.4'
Cl Cl 0.1484 0.1585 'International Tables Vol C Tables 4.2.6.8 and 6.1.1.4'

loop_
_geom_angle_atom_site_label_1
_geom_angle_atom_site_label_2
_geom_angle_atom_site_label_3
_geom_angle
_geom_angle_site_symmetry_1
_geom_angle_site_symmetry_3
C2 S2 C3 101.4(2) . .
C2 S2 C3 101.4(2) . 7_575
C3 S2 C3 26.4(3) . 7_575
C3 Cl1 C3 40.5(3) 8 .
C2 S1 C1 96.5(2) . .
C2 C2 S2 128.66(14) 2_465 .
C2 C2 S1 117.26(15) 2_465 .
S2 C2 S1 114.1(2) . .
01 C1 S1 123.74(18) . 2_465
01 C1 S1 123.74(18) . .
S1 C1 S1 112.5(4) 2_465 .
C3 C3 C3 89.999(4) 7_575 8
C3 C3 C3 57.4(4) 7_575 2_465
C3 C3 C3 32.6(4) 8 2_465
C3 C3 S2 76.82(15) 7_575 .
C3 C3 S2 128.35(16) 8 .
C3 C3 S2 113.6(3) 2_465 .
C3 C3 Cl1 159.54(16) 7_575 .
C3 C3 Cl1 69.74(16) 8 .
C3 C3 Cl1 102.3(4) 2_465 .
S2 C3 Cl1 117.6(3) . .

loop_
_geom_bond_atom_site_label_1
_geom_bond_atom_site_label_2
_geom_bond_distance
_geom_bond_site_symmetry_2
S2 C2 1.738(4) .
S2 C3 1.789(5) .
S2 C3 1.789(5) 7_575
Cl1 C3 1.844(5) 8
Cl1 C3 1.844(5) .
S1 C2 1.744(4) .
S1 C1 1.758(4) .
C2 C2 1.327(9) 2_465
01 C1 1.198(8) .
C1 S1 1.758(4) 2_465
C3 C3 0.816(9) 7_575
C3 C3 1.277(11) 8
C3 C3 1.516(10) 2_465
